data_1545966
loop_
_publ_author_name
'Li, Jian Long'
'Shi, Hong Wei'
'Wang, Qi'
'Chai, Yong Hai'
'Yang, Jun'

_publ_section_title
;
 Synthesis of the ABC Tricyclic System of Daphnicyclidin A.
;
_journal_issue 7
_journal_name_full 'Organic letters'
_journal_page_first 1497
_journal_page_last 1499
_journal_paper_doi 10.1021/acs.orglett.7b00230
_journal_volume 19
_journal_year 2017
_chemical_absolute_configuration Unkown
_chemical_formula_sum 'C16 H17 N O4'
_chemical_formula_weight 287.31
_chemical_name_systematic
; 
 ? 
;
_space_group_IT_number 4
_symmetry_cell_setting monoclinic
_symmetry_space_group_name_Hall 'P 2yb'
_symmetry_space_group_name_H-M 'P 1 21 1'
_atom_sites_solution_hydrogens geom
_atom_sites_solution_primary direct
_atom_sites_solution_secondary difmap
_audit_creation_method SHELXL-97
_cell_angle_alpha 90.00
_cell_angle_beta 109.470(11)
_cell_angle_gamma 90.00
_cell_formula_units_Z 2
_cell_length_a 10.666(9)
_cell_length_b 6.294(5)
_cell_length_c 11.330(9)
_cell_measurement_reflns_used 6600
_cell_measurement_temperature 298(2)
_cell_measurement_theta_max 28.40
_cell_measurement_theta_min 2.44
_cell_volume 717.1(10)
_computing_cell_refinement 'SAINT (Bruker, 2002)'
_computing_data_collection 'SMART (Bruker, 2002)'
_computing_data_reduction SAINT
_computing_molecular_graphics 'XP (Bruker, 2002)'
_computing_publication_material 'SHELXL-97 (Bruker, 2002)'
_computing_structure_refinement 'SHELXL-97 (Sheldrick, 1997)'
_computing_structure_solution 'SHELXS-97 (Sheldrick, 1997)'
_diffrn_ambient_temperature 298(2)
_diffrn_measured_fraction_theta_full 0.992
_diffrn_measured_fraction_theta_max 0.992
_diffrn_measurement_device_type 'Bruker APEX area-detector diffractometer'
_diffrn_measurement_method '\f and \w scans'
_diffrn_radiation_monochromator graphite
_diffrn_radiation_source 'fine-focus sealed tube'
_diffrn_radiation_type MoK\a
_diffrn_radiation_wavelength 0.71073
_diffrn_reflns_av_R_equivalents 0.0237
_diffrn_reflns_av_sigmaI/netI 0.0346
_diffrn_reflns_limit_h_max 12
_diffrn_reflns_limit_h_min -12
_diffrn_reflns_limit_k_max 7
_diffrn_reflns_limit_k_min -5
_diffrn_reflns_limit_l_max 13
_diffrn_reflns_limit_l_min -13
_diffrn_reflns_number 3103
_diffrn_reflns_theta_full 25.10
_diffrn_reflns_theta_max 25.10
_diffrn_reflns_theta_min 1.91
_exptl_absorpt_coefficient_mu 0.096
_exptl_absorpt_correction_T_max 0.9772
_exptl_absorpt_correction_T_min 0.9645
_exptl_absorpt_correction_type multi-scan
_exptl_absorpt_process_details 'SADABS (Bruker, 2002)'
_exptl_crystal_colour Colorless
_exptl_crystal_density_diffrn 1.331
_exptl_crystal_density_method 'not measured'
_exptl_crystal_description Block
_exptl_crystal_F_000 304
_exptl_crystal_size_max 0.38
_exptl_crystal_size_mid 0.31
_exptl_crystal_size_min 0.24
_refine_diff_density_max 0.260
_refine_diff_density_min -0.241
_refine_diff_density_rms 0.035
_refine_ls_abs_structure_details 'Flack H D (1983), Acta Cryst. A39, 876-881'
_refine_ls_abs_structure_Flack -1(2)
_refine_ls_extinction_coef 0.038(10)
_refine_ls_extinction_expression Fc^*^=kFc[1+0.001xFc^2^\l^3^/sin(2\q)]^-1/4^
_refine_ls_extinction_method SHELXL
_refine_ls_goodness_of_fit_ref 1.076
_refine_ls_hydrogen_treatment constr
_refine_ls_matrix_type full
_refine_ls_number_parameters 191
_refine_ls_number_reflns 1811
_refine_ls_number_restraints 4
_refine_ls_restrained_S_all 1.079
_refine_ls_R_factor_all 0.0508
_refine_ls_R_factor_gt 0.0432
_refine_ls_shift/su_max 0.000
_refine_ls_shift/su_mean 0.000
_refine_ls_structure_factor_coef Fsqd
_refine_ls_weighting_details 'calc w=1/[\s^2^(Fo^2^)+(0.0824P)^2^+0.1363P] where P=(Fo^2^+2Fc^2^)/3'
_refine_ls_weighting_scheme calc
_refine_ls_wR_factor_gt 0.1304
_refine_ls_wR_factor_ref 0.1399
_reflns_number_gt 1573
_reflns_number_total 1811
_reflns_threshold_expression I>2\s(I)
_cod_data_source_file ol7b00230_si_003.cif
_cod_data_source_block xb8719
_cod_depositor_comments
;
The following automatic conversions were performed:

'_symmetry_cell_setting' value 'Monoclinic' changed to 'monoclinic'
according to
/home/data/users/saulius/crontab/automatic-downloads/current/ACS/lib/dictionaries/cif_core.dic
dictionary named 'cif_core.dic' version 2.4.2 from 2011-04-26.

'_exptl_absorpt_correction_type' value 'Multi-scan' changed to
'multi-scan' according to
/home/data/users/saulius/crontab/automatic-downloads/current/ACS/lib/dictionaries/cif_core.dic
dictionary named 'cif_core.dic' version 2.4.2 from 2011-04-26.

Automatic conversion script
Id: cif_fix_values 4973 2017-02-22 13:04:09Z antanas 
;
_cod_original_sg_symbol_H-M 'P 21'
_cod_database_code 1545966

loop_
_symmetry_equiv_pos_as_xyz
'x, y, z'
'-x, y+1/2, -z'

loop_
_atom_site_label
_atom_site_type_symbol
_atom_site_fract_x
_atom_site_fract_y
_atom_site_fract_z
_atom_site_U_iso_or_equiv
_atom_site_adp_type
_atom_site_occupancy
_atom_site_symmetry_multiplicity
_atom_site_calc_flag
_atom_site_refinement_flags
N1 N 0.7785(3) 0.9239(5) 0.6435(2) 0.0489(7) Uani 1 1 d .
O1 O 0.6549(3) 0.6256(5) 0.6101(3) 0.0743(8) Uani 1 1 d .
O2 O 0.6354(2) 0.8631(4) 0.4540(2) 0.0654(8) Uani 1 1 d .
O3 O 0.7836(3) 1.1220(5) 0.8960(2) 0.0728(8) Uani 1 1 d .
O4 O 0.9264(3) 1.3858(5) 0.9115(2) 0.0839(9) Uani 1 1 d .
C1 C 0.5839(5) 0.6923(8) 0.1719(4) 0.0860(14) Uani 1 1 d U
H1 H 0.5529 0.8288 0.1472 0.103 Uiso 1 1 calc R
C2 C 0.6356(6) 0.5626(14) 0.0944(4) 0.117(2) Uani 1 1 d U
H2 H 0.6399 0.6121 0.0185 0.140 Uiso 1 1 calc R
C3 C 0.6786(5) 0.3607(14) 0.1376(6) 0.1085(19) Uani 1 1 d U
H3 H 0.7148 0.2759 0.0898 0.130 Uiso 1 1 calc R
C4 C 0.6708(5) 0.2806(10) 0.2449(5) 0.0988(17) Uani 1 1 d .
H4 H 0.6972 0.1421 0.2696 0.119 Uiso 1 1 calc R
C5 C 0.6239(4) 0.4073(7) 0.3146(4) 0.0712(11) Uani 1 1 d .
H5 H 0.6198 0.3536 0.3897 0.085 Uiso 1 1 calc R
C6 C 0.5815(3) 0.6100(6) 0.2834(3) 0.0505(8) Uani 1 1 d .
C7 C 0.5293(4) 0.7383(8) 0.3684(4) 0.0756(13) Uani 1 1 d .
H7A H 0.4593 0.8321 0.3189 0.091 Uiso 1 1 calc R
H7B H 0.4918 0.6441 0.4156 0.091 Uiso 1 1 calc R
C8 C 0.6867(3) 0.7897(6) 0.5725(3) 0.0542(8) Uani 1 1 d .
C9 C 0.8269(3) 1.1148(5) 0.5996(2) 0.0459(7) Uani 1 1 d .
H9A H 0.7737 1.2377 0.6037 0.055 Uiso 1 1 calc R
H9B H 0.8262 1.0974 0.5143 0.055 Uiso 1 1 calc R
C10 C 0.9686(3) 1.1363(5) 0.6907(3) 0.0458(7) Uani 1 1 d .
H10 H 1.0237 1.0337 0.6650 0.055 Uiso 1 1 calc R
C11 C 0.9536(3) 1.0539(5) 0.8129(3) 0.0470(8) Uani 1 1 d .
H11 H 1.0389 1.0018 0.8699 0.056 Uiso 1 1 calc R
C12 C 0.8918(4) 1.2087(7) 0.8779(3) 0.0586(9) Uani 1 1 d .
C13 C 0.7689(4) 0.9030(7) 0.8586(3) 0.0649(10) Uani 1 1 d .
H13A H 0.6764 0.8700 0.8138 0.078 Uiso 1 1 calc R
H13B H 0.8006 0.8107 0.9311 0.078 Uiso 1 1 calc R
C14 C 0.8521(3) 0.8745(6) 0.7743(2) 0.0483(7) Uani 1 1 d .
H14 H 0.8943 0.7343 0.7841 0.058 Uiso 1 1 calc R
C15 C 1.0311(3) 1.3506(7) 0.6948(3) 0.0600(9) Uani 1 1 d .
H15 H 1.1090 1.3772 0.7610 0.072 Uiso 1 1 calc R
C16 C 0.9868(4) 1.5015(6) 0.6148(4) 0.0664(10) Uani 1 1 d .
H16A H 0.9092 1.4820 0.5470 0.080 Uiso 1 1 calc R
H16B H 1.0323 1.6299 0.6248 0.080 Uiso 1 1 calc R

loop_
_atom_site_aniso_label
_atom_site_aniso_U_11
_atom_site_aniso_U_22
_atom_site_aniso_U_33
_atom_site_aniso_U_23
_atom_site_aniso_U_13
_atom_site_aniso_U_12
N1 0.0565(14) 0.0429(15) 0.0451(13) -0.0019(12) 0.0141(11) -0.0082(13)
O1 0.0743(16) 0.0520(17) 0.0989(19) -0.0085(15) 0.0319(14) -0.0171(15)
O2 0.0619(13) 0.0720(19) 0.0560(13) -0.0201(13) 0.0111(11) -0.0105(14)
O3 0.0873(17) 0.082(2) 0.0593(14) -0.0041(15) 0.0376(13) 0.0122(17)
O4 0.133(2) 0.0598(18) 0.0531(13) -0.0125(15) 0.0230(14) -0.004(2)
C1 0.099(3) 0.077(3) 0.067(2) 0.010(2) 0.007(2) -0.024(3)
C2 0.129(4) 0.176(6) 0.052(2) -0.016(3) 0.038(3) -0.077(4)
C3 0.085(3) 0.144(6) 0.105(4) -0.051(4) 0.044(3) -0.019(4)
C4 0.086(3) 0.097(4) 0.099(4) -0.036(3) 0.011(3) 0.012(3)
C5 0.069(2) 0.066(2) 0.066(2) -0.010(2) 0.0048(18) 0.006(2)
C6 0.0415(15) 0.053(2) 0.0483(16) -0.0082(16) 0.0036(13) -0.0048(16)
C7 0.0489(19) 0.091(3) 0.078(2) -0.036(2) 0.0091(17) -0.007(2)
C8 0.0521(18) 0.050(2) 0.065(2) -0.0147(17) 0.0256(16) -0.0035(16)
C9 0.0571(17) 0.0426(17) 0.0373(13) -0.0012(14) 0.0148(12) -0.0027(16)
C10 0.0471(15) 0.0445(17) 0.0478(15) 0.0013(15) 0.0184(13) 0.0021(15)
C11 0.0508(16) 0.0450(19) 0.0410(14) 0.0026(13) 0.0097(13) 0.0027(15)
C12 0.077(2) 0.056(2) 0.0379(15) 0.0031(15) 0.0132(16) 0.007(2)
C13 0.068(2) 0.070(3) 0.0593(18) 0.011(2) 0.0243(16) -0.002(2)
C14 0.0597(17) 0.0398(17) 0.0480(15) 0.0052(15) 0.0215(13) 0.0010(16)
C15 0.0585(18) 0.059(2) 0.0631(19) -0.0004(18) 0.0215(15) -0.0113(18)
C16 0.080(2) 0.051(2) 0.080(2) 0.004(2) 0.043(2) -0.0068(19)

loop_
_atom_type_symbol
_atom_type_description
_atom_type_scat_dispersion_real
_atom_type_scat_dispersion_imag
_atom_type_scat_source
C C 0.0033 0.0016 'International Tables Vol C Tables 4.2.6.8 and 6.1.1.4'
H H 0.0000 0.0000 'International Tables Vol C Tables 4.2.6.8 and 6.1.1.4'
N N 0.0061 0.0033 'International Tables Vol C Tables 4.2.6.8 and 6.1.1.4'
O O 0.0106 0.0060 'International Tables Vol C Tables 4.2.6.8 and 6.1.1.4'

loop_
_geom_angle_atom_site_label_1
_geom_angle_atom_site_label_2
_geom_angle_atom_site_label_3
_geom_angle
C8 N1 C9 125.8(3)
C8 N1 C14 120.9(3)
C9 N1 C14 112.9(2)
C8 O2 C7 116.5(3)
C12 O3 C13 110.9(3)
C6 C1 C2 118.5(5)
C6 C1 H1 120.8
C2 C1 H1 120.8
C3 C2 C1 117.1(4)
C3 C2 H2 121.5
C1 C2 H2 121.5
C4 C3 C2 123.4(6)
C4 C3 H3 118.3
C2 C3 H3 118.3
C5 C4 C3 117.5(6)
C5 C4 H4 121.3
C3 C4 H4 121.3
C4 C5 C6 124.4(5)
C4 C5 H5 117.8
C6 C5 H5 117.8
C5 C6 C1 119.1(4)
C5 C6 C7 120.0(4)
C1 C6 C7 120.9(4)
O2 C7 C6 110.3(3)
O2 C7 H7A 109.6
C6 C7 H7A 109.6
O2 C7 H7B 109.6
C6 C7 H7B 109.6
H7A C7 H7B 108.1
O1 C8 N1 124.2(4)
O1 C8 O2 125.0(3)
N1 C8 O2 110.7(3)
N1 C9 C10 103.1(2)
N1 C9 H9A 111.1
C10 C9 H9A 111.1
N1 C9 H9B 111.1
C10 C9 H9B 111.1
H9A C9 H9B 109.1
C15 C10 C9 115.5(3)
C15 C10 C11 117.1(3)
C9 C10 C11 101.7(2)
C15 C10 H10 107.3
C9 C10 H10 107.3
C11 C10 H10 107.3
C12 C11 C14 103.6(3)
C12 C11 C10 114.7(3)
C14 C11 C10 105.6(2)
C12 C11 H11 110.9
C14 C11 H11 110.9
C10 C11 H11 110.8
O4 C12 O3 121.0(4)
O4 C12 C11 128.5(4)
O3 C12 C11 110.5(3)
O3 C13 C14 105.7(3)
O3 C13 H13A 110.6
C14 C13 H13A 110.6
O3 C13 H13B 110.6
C14 C13 H13B 110.6
H13A C13 H13B 108.7
N1 C14 C13 112.6(3)
N1 C14 C11 102.9(2)
C13 C14 C11 103.9(3)
N1 C14 H14 112.2
C13 C14 H14 112.2
C11 C14 H14 112.2
C16 C15 C10 125.9(3)
C16 C15 H15 117.1
C10 C15 H15 117.1
C15 C16 H16A 120.0
C15 C16 H16B 120.0
H16A C16 H16B 120.0

loop_
_geom_bond_atom_site_label_1
_geom_bond_atom_site_label_2
_geom_bond_distance
N1 C8 1.339(4)
N1 C9 1.459(4)
N1 C14 1.460(4)
O1 C8 1.208(5)
O2 C8 1.352(4)
O2 C7 1.452(4)
O3 C12 1.353(5)
O3 C13 1.436(6)
O4 C12 1.196(5)
C1 C6 1.373(6)
C1 C2 1.437(9)
C1 H1 0.9300
C2 C3 1.384(10)
C2 H2 0.9300
C3 C4 1.345(8)
C3 H3 0.9300
C4 C5 1.332(6)
C4 H4 0.9300
C5 C6 1.360(6)
C5 H5 0.9300
C6 C7 1.499(5)
C7 H7A 0.9700
C7 H7B 0.9700
C9 C10 1.525(4)
C9 H9A 0.9700
C9 H9B 0.9700
C10 C15 1.499(5)
C10 C11 1.536(4)
C10 H10 0.9800
C11 C12 1.500(5)
C11 C14 1.524(5)
C11 H11 0.9800
C13 C14 1.515(5)
C13 H13A 0.9700
C13 H13B 0.9700
C14 H14 0.9800
C15 C16 1.289(6)
C15 H15 0.9300
C16 H16A 0.9300
C16 H16B 0.9300

loop_
_geom_torsion_atom_site_label_1
_geom_torsion_atom_site_label_2
_geom_torsion_atom_site_label_3
_geom_torsion_atom_site_label_4
_geom_torsion
C6 C1 C2 C3 0.6(7)
C1 C2 C3 C4 1.9(8)
C2 C3 C4 C5 -2.7(8)
C3 C4 C5 C6 1.2(7)
C4 C5 C6 C1 1.2(6)
C4 C5 C6 C7 179.5(4)
C2 C1 C6 C5 -2.0(6)
C2 C1 C6 C7 179.7(4)
C8 O2 C7 C6 -102.8(4)
C5 C6 C7 O2 93.0(4)
C1 C6 C7 O2 -88.8(4)
C9 N1 C8 O1 175.0(3)
C14 N1 C8 O1 2.5(5)
C9 N1 C8 O2 -4.9(5)
C14 N1 C8 O2 -177.5(3)
C7 O2 C8 O1 3.3(5)
C7 O2 C8 N1 -176.7(3)
C8 N1 C9 C10 -151.0(3)
C14 N1 C9 C10 22.0(3)
N1 C9 C10 C15 -162.4(3)
N1 C9 C10 C11 -34.5(3)
C15 C10 C11 C12 49.4(4)
C9 C10 C11 C12 -77.5(3)
C15 C10 C11 C14 162.8(3)
C9 C10 C11 C14 36.0(3)
C13 O3 C12 O4 -174.7(3)
C13 O3 C12 C11 5.6(4)
C14 C11 C12 O4 -170.2(3)
C10 C11 C12 O4 -55.6(4)
C14 C11 C12 O3 9.5(3)
C10 C11 C12 O3 124.1(3)
C12 O3 C13 C14 -18.5(4)
C8 N1 C14 C13 -74.8(4)
C9 N1 C14 C13 111.8(3)
C8 N1 C14 C11 173.9(3)
C9 N1 C14 C11 0.5(3)
O3 C13 C14 N1 -87.4(3)
O3 C13 C14 C11 23.3(3)
C12 C11 C14 N1 98.0(3)
C10 C11 C14 N1 -22.9(3)
C12 C11 C14 C13 -19.6(3)
C10 C11 C14 C13 -140.6(3)
C9 C10 C15 C16 -13.2(5)
C11 C10 C15 C16 -133.0(4)
